data_2208045
loop_
_publ_author_name
'Lena, Gersande'
'Wenger, Emmanuel'
'Guichard, Gilles'
'Didierjean, Claude'

_publ_section_title
10-Methyl-8,9,10,11,11a,12-hexahydro-5<i>H</i>,7<i>H</i>-isoquinolino[3,2-<i>g</i>][1,3,5]triazepine-7,11-dione
_journal_coeditor_code DN6287
_journal_issue 2
_journal_name_full 'Acta Crystallographica Section E'
_journal_page_first o518
_journal_page_last o520
_journal_paper_doi 10.1107/S1600536805043096
_journal_volume 62
_journal_year 2006
_chemical_formula_iupac 'C13 H15 N3 O2'
_chemical_formula_moiety 'C13 H15 N3 O2'
_chemical_formula_sum 'C13 H15 N3 O2'
_chemical_formula_weight 245.28
_chemical_name_systematic
;10-methyl-8,9,10,11,11a,12-hexahydro5H,7H-isoquinolino[3,2-g][1,3,5]triazepine-
7,11-dione
;
_space_group_IT_number 19
_symmetry_cell_setting orthorhombic
_symmetry_space_group_name_Hall 'P 2ac 2ab'
_symmetry_space_group_name_H-M 'P 21 21 21'
_audit_creation_method 'WinGX routine CIF_UPDATE'
_cell_angle_alpha 90
_cell_angle_beta 90
_cell_angle_gamma 90
_cell_formula_units_Z 8
_cell_length_a 12.1766(2)
_cell_length_b 12.5948(2)
_cell_length_c 15.4676(3)
_cell_measurement_reflns_used 14659
_cell_measurement_temperature 293(2)
_cell_measurement_theta_max 27.878
_cell_measurement_theta_min 1.018
_cell_volume 2372.14(7)
_computing_cell_refinement COLLECT
_computing_data_collection 'COLLECT (Nonius, 1998)'
_computing_data_reduction 'HKL (Otwinowski & Minor, 1997)'
_computing_molecular_graphics 'ORTEP-3 for Windows (Farrugia, 1997)'
_computing_publication_material 'WinGX (Farrugia, 1999) and PLATON (Spek, 2003)'
_computing_structure_refinement 'SHELXL97 (Sheldrick, 1997)'
_computing_structure_solution 'SIR92 (Altomare <i>et al.</i>,  1994)'
_diffrn_measured_fraction_theta_full 0.99
_diffrn_measured_fraction_theta_max 0.99
_diffrn_measurement_device_type 'Bruker Nonius KappaCCD area-detector'
_diffrn_measurement_method oscillation
_diffrn_radiation_monochromator graphite
_diffrn_radiation_source 'fine-focus sealed tube'
_diffrn_radiation_type MoK\a
_diffrn_radiation_wavelength 0.71073
_diffrn_reflns_av_R_equivalents 0.04
_diffrn_reflns_limit_h_max 16
_diffrn_reflns_limit_h_min -16
_diffrn_reflns_limit_k_max 16
_diffrn_reflns_limit_k_min -16
_diffrn_reflns_limit_l_max 20
_diffrn_reflns_limit_l_min -20
_diffrn_reflns_number 14659
_diffrn_reflns_theta_full 27.87
_diffrn_reflns_theta_max 27.87
_diffrn_reflns_theta_min 3.09
_exptl_absorpt_coefficient_mu 0.095
_exptl_absorpt_correction_type none
_exptl_crystal_colour colourless
_exptl_crystal_density_diffrn 1.374
_exptl_crystal_density_method 'not measured'
_exptl_crystal_description prism
_exptl_crystal_F_000 1040
_exptl_crystal_size_max 0.6
_exptl_crystal_size_mid 0.6
_exptl_crystal_size_min 0.5
_refine_diff_density_max 0.165
_refine_diff_density_min -0.167
_refine_ls_extinction_method none
_refine_ls_goodness_of_fit_ref 1.054
_refine_ls_hydrogen_treatment constr
_refine_ls_matrix_type full
_refine_ls_number_parameters 326
_refine_ls_number_reflns 3144
_refine_ls_number_restraints 0
_refine_ls_restrained_S_all 1.054
_refine_ls_R_factor_gt 0.0449
_refine_ls_shift/su_max 0
_refine_ls_structure_factor_coef Fsqd
_refine_ls_weighting_details 'calc w = 1/[\s^2^(Fo^2^)+(0.061P)^2^+0.3973P] where P=(Fo^2^+2Fc^2^)/3'
_refine_ls_weighting_scheme calc
_refine_ls_wR_factor_ref 0.1174
_reflns_number_gt 2706
_reflns_number_total 3144
_reflns_threshold_expression I>2\s(I)
_cod_data_source_file dn6287.cif
_cod_data_source_block I
_cod_database_code 2208045
_cod_database_fobs_code 2208045

loop_
_symmetry_equiv_pos_as_xyz
'x, y, z'
'-x+1/2, -y, z+1/2'
'x+1/2, -y+1/2, -z'
'-x, y+1/2, -z+1/2'

loop_
_atom_site_label
_atom_site_fract_x
_atom_site_fract_y
_atom_site_fract_z
_atom_site_U_iso_or_equiv
_atom_site_adp_type
_atom_site_calc_flag
_atom_site_refinement_flags
_atom_site_occupancy
_atom_site_type_symbol
C1A 0.46720(19) 0.57392(18) 0.96834(15) 0.0414(5) Uani d . 1 C
O1A 0.54408(14) 0.52171(14) 0.99769(13) 0.0557(5) Uani d . 1 O
N1A 0.48924(17) 0.66838(16) 0.92842(14) 0.0485(5) Uani d . 1 N
H1A 0.5564 0.6893 0.9301 0.058 Uiso calc R 1 H
C2A 0.4137(2) 0.73675(19) 0.88398(15) 0.0466(5) Uani d . 1 C
H2A 0.3765 0.6966 0.8392 0.056 Uiso calc R 1 H
H3A 0.4543 0.7936 0.8562 0.056 Uiso calc R 1 H
N2A 0.33211(17) 0.78249(15) 0.94217(14) 0.0463(5) Uani d . 1 N
C3A 0.3471(3) 0.89006(19) 0.9757(2) 0.0580(7) Uani d . 1 C
H4A 0.3947 0.9291 0.9378 0.087 Uiso calc R 1 H
H6A 0.3794 0.8867 1.0323 0.087 Uiso calc R 1 H
H5A 0.2772 0.925 0.9791 0.087 Uiso calc R 1 H
C4A 0.26650(19) 0.71595(18) 0.98626(15) 0.0422(5) Uani d . 1 C
O2A 0.21372(15) 0.74415(14) 1.04956(13) 0.0579(5) Uani d . 1 O
C5A 0.26097(19) 0.60109(17) 0.95172(16) 0.0406(5) Uani d . 1 C
H7A 0.2556 0.6028 0.8885 0.049 Uiso calc R 1 H
C6A 0.1579(2) 0.5500(2) 0.9884(2) 0.0547(6) Uani d . 1 C
H9A 0.1564 0.5605 1.0505 0.066 Uiso calc R 1 H
H8A 0.0939 0.5848 0.9641 0.066 Uiso calc R 1 H
C7A 0.1519(2) 0.4332(2) 0.96934(17) 0.0515(6) Uani d . 1 C
C8A 0.0566(3) 0.3815(3) 0.9438(2) 0.0681(8) Uani d . 1 C
H10A -0.0077 0.4201 0.9356 0.082 Uiso calc R 1 H
C9A 0.0568(3) 0.2736(3) 0.9305(2) 0.0762(10) Uani d . 1 C
H11A -0.0069 0.2395 0.9122 0.091 Uiso calc R 1 H
C10A 0.1507(4) 0.2163(2) 0.9442(2) 0.0789(11) Uani d . 1 C
H12A 0.1498 0.1429 0.9373 0.095 Uiso calc R 1 H
C11A 0.2472(3) 0.2668(2) 0.96835(19) 0.0682(8) Uani d . 1 C
H13A 0.3113 0.2277 0.9761 0.082 Uiso calc R 1 H
C12A 0.2476(2) 0.37596(19) 0.98083(16) 0.0528(6) Uani d . 1 C
C13A 0.3475(3) 0.4333(2) 1.0139(2) 0.0575(7) Uani d . 1 C
H15A 0.3427 0.439 1.0763 0.069 Uiso calc R 1 H
H14A 0.4123 0.3916 1.0003 0.069 Uiso calc R 1 H
N3A 0.36041(16) 0.54067(15) 0.97678(14) 0.0432(5) Uani d . 1 N
C21 0.18065(19) 0.76712(17) 0.73394(16) 0.0421(5) Uani d . 1 C
O1B 0.22386(16) 0.69371(14) 0.69450(14) 0.0618(5) Uani d . 1 O
N1B 0.09730(17) 0.74571(15) 0.78934(14) 0.0494(5) Uani d . 1 N
H1B 0.0819 0.6795 0.7954 0.059 Uiso calc R 1 H
C2B 0.0306(2) 0.8170(2) 0.83959(18) 0.0506(6) Uani d . 1 C
H3B 0.0751 0.8469 0.8856 0.061 Uiso calc R 1 H
H2B -0.0284 0.777 0.8662 0.061 Uiso calc R 1 H
N2B -0.01659(17) 0.90356(17) 0.78909(15) 0.0507(5) Uani d . 1 N
C3B -0.1350(2) 0.9051(3) 0.7735(2) 0.0653(8) Uani d . 1 C
H5 -0.1729 0.8844 0.8252 0.098 Uiso calc R 1 H
H4B -0.1526 0.8564 0.7278 0.098 Uiso calc R 1 H
H6B -0.1572 0.9754 0.7572 0.098 Uiso calc R 1 H
C4B 0.0485(2) 0.97624(18) 0.75314(17) 0.0453(5) Uani d . 1 C
O2B 0.01518(16) 1.04940(14) 0.70720(15) 0.0646(5) Uani d . 1 O
C5B 0.17117(19) 0.96219(17) 0.77102(17) 0.0442(5) Uani d . 1 C
H7B 0.1815 0.9486 0.8329 0.053 Uiso calc R 1 H
C6B 0.2343(2) 1.0628(2) 0.7465(2) 0.0566(7) Uani d . 1 C
H8B 0.2167 1.0827 0.6875 0.068 Uiso calc R 1 H
H9B 0.2128 1.1206 0.7842 0.068 Uiso calc R 1 H
C7B 0.3546(2) 1.0435(2) 0.75446(18) 0.0576(7) Uani d . 1 C
C8B 0.4254(3) 1.1081(4) 0.8013(2) 0.0907(12) Uani d . 1 C
H10B 0.3984 1.1679 0.8296 0.109 Uiso calc R 1 H
C9B 0.5332(4) 1.0841(5) 0.8059(3) 0.116(2) Uani d . 1 C
H11B 0.58 1.127 0.8381 0.139 Uiso calc R 1 H
C10B 0.5743(3) 0.9979(5) 0.7639(4) 0.117(2) Uani d . 1 C
H12B 0.6491 0.9834 0.7667 0.14 Uiso calc R 1 H
C11B 0.5040(3) 0.9295(3) 0.7157(3) 0.0919(13) Uani d . 1 C
H13B 0.5318 0.8701 0.6875 0.11 Uiso calc R 1 H
C12B 0.3929(2) 0.9539(2) 0.71202(19) 0.0573(7) Uani d . 1 C
C13B 0.3082(2) 0.8891(2) 0.6646(2) 0.0565(7) Uani d . 1 C
H15B 0.2846 0.9266 0.6131 0.068 Uiso calc R 1 H
H14B 0.3397 0.8217 0.6471 0.068 Uiso calc R 1 H
N3B 0.21335(16) 0.87046(15) 0.72184(15) 0.0453(5) Uani d . 1 N

loop_
_atom_site_aniso_label
_atom_site_aniso_U_11
_atom_site_aniso_U_22
_atom_site_aniso_U_33
_atom_site_aniso_U_12
_atom_site_aniso_U_13
_atom_site_aniso_U_23
C1A 0.0419(12) 0.0410(11) 0.0412(11) 0.0038(10) -0.0009(9) -0.0050(9)
O1A 0.0481(10) 0.0500(9) 0.0691(12) 0.0125(8) -0.0119(9) -0.0045(9)
N1A 0.0358(10) 0.0493(11) 0.0604(13) -0.0020(9) 0.0016(9) 0.0064(10)
C2A 0.0478(13) 0.0472(12) 0.0449(12) -0.0043(11) 0.0027(10) 0.0081(11)
N2A 0.0465(11) 0.0377(9) 0.0547(11) 0.0007(9) -0.0002(9) 0.0023(9)
C3A 0.0652(17) 0.0374(12) 0.0716(17) -0.0019(11) -0.0058(15) -0.0006(12)
C4A 0.0358(11) 0.0420(11) 0.0487(12) 0.0067(10) -0.0012(10) 0.0040(10)
O2A 0.0554(11) 0.0519(10) 0.0663(11) 0.0086(9) 0.0151(9) -0.0052(9)
C5A 0.0381(11) 0.0391(10) 0.0447(11) 0.0030(9) -0.0008(10) 0.0029(9)
C6A 0.0448(13) 0.0502(14) 0.0691(17) -0.0056(11) 0.0069(12) 0.0014(13)
C7A 0.0561(15) 0.0504(13) 0.0482(13) -0.0134(12) 0.0049(12) 0.0050(11)
C8A 0.0667(19) 0.0711(18) 0.0664(17) -0.0263(16) -0.0006(15) 0.0112(16)
C9A 0.097(3) 0.073(2) 0.0580(17) -0.043(2) -0.0051(17) 0.0105(16)
C10A 0.132(3) 0.0470(15) 0.0578(17) -0.034(2) 0.009(2) -0.0017(14)
C11A 0.098(2) 0.0443(13) 0.0623(17) -0.0061(15) 0.0011(18) 0.0048(13)
C12A 0.0719(18) 0.0407(11) 0.0459(12) -0.0118(12) 0.0026(13) 0.0047(10)
C13A 0.0663(17) 0.0385(12) 0.0676(16) -0.0021(12) -0.0093(14) 0.0138(12)
N3A 0.0388(10) 0.0374(9) 0.0533(11) 0.0020(8) -0.0011(9) 0.0044(9)
C21 0.0389(11) 0.0353(10) 0.0521(13) 0.0028(9) -0.0065(10) -0.0049(10)
O1B 0.0618(11) 0.0417(9) 0.0818(13) 0.0054(8) 0.0089(10) -0.0146(9)
N1B 0.0501(11) 0.0342(9) 0.0638(12) -0.0047(8) 0.0052(10) -0.0012(9)
C2B 0.0509(14) 0.0493(12) 0.0517(13) -0.0021(11) 0.0070(12) 0.0011(11)
N2B 0.0416(11) 0.0512(11) 0.0593(13) 0.0065(9) 0.0050(10) 0.0004(10)
C3B 0.0385(13) 0.081(2) 0.0763(19) 0.0026(13) 0.0091(13) -0.0031(17)
C4B 0.0443(12) 0.0383(10) 0.0531(13) 0.0082(10) 0.0036(11) -0.0050(10)
O2B 0.0597(11) 0.0479(10) 0.0864(14) 0.0177(9) 0.0013(11) 0.0092(10)
C5B 0.0437(12) 0.0367(11) 0.0523(13) 0.0012(10) -0.0004(10) -0.0039(10)
C6B 0.0621(16) 0.0409(12) 0.0667(16) -0.0072(12) 0.0063(14) -0.0061(12)
C7B 0.0580(15) 0.0623(16) 0.0524(14) -0.0186(14) -0.0001(12) 0.0101(13)
C8B 0.092(3) 0.115(3) 0.0648(19) -0.063(2) -0.0073(18) 0.012(2)
C9B 0.085(3) 0.174(5) 0.090(3) -0.069(3) -0.028(2) 0.057(3)
C10B 0.0397(17) 0.183(5) 0.128(4) -0.029(3) -0.017(2) 0.102(4)
C11B 0.0502(17) 0.107(3) 0.119(3) 0.0055(19) 0.017(2) 0.066(3)
C12B 0.0422(13) 0.0674(16) 0.0623(16) -0.0056(12) 0.0047(12) 0.0295(14)
C13B 0.0548(15) 0.0523(14) 0.0625(16) 0.0014(12) 0.0167(13) 0.0014(13)
N3B 0.0408(10) 0.0369(9) 0.0581(12) 0.0010(8) 0.0061(9) -0.0038(9)

loop_
_atom_type_symbol
_atom_type_description
_atom_type_scat_dispersion_real
_atom_type_scat_dispersion_imag
_atom_type_scat_source
C C 0.0033 0 'International Tables Vol C Tables 4.2.6.8 and 6.1.1.4'
H H 0 0 'International Tables Vol C Tables 4.2.6.8 and 6.1.1.4'
N N 0.0061 0 'International Tables Vol C Tables 4.2.6.8 and 6.1.1.4'
O O 0.0106 0 'International Tables Vol C Tables 4.2.6.8 and 6.1.1.4'

loop_
_geom_angle_atom_site_label_1
_geom_angle_atom_site_label_2
_geom_angle_atom_site_label_3
_geom_angle
O1A C1A N1A 118.8(2)
O1A C1A N3A 121.5(2)
N1A C1A N3A 119.6(2)
C1A N1A C2A 127.8(2)
C1A N1A H1A 116.1
C2A N1A H1A 116.1
N1A C2A N2A 112.20(19)
N1A C2A H2A 109.2
N2A C2A H2A 109.2
N1A C2A H3A 109.2
N2A C2A H3A 109.2
H2A C2A H3A 107.9
C4A N2A C2A 118.14(19)
C4A N2A C3A 118.2(2)
C2A N2A C3A 120.0(2)
N2A C3A H4A 109.5
N2A C3A H6A 109.5
H4A C3A H6A 109.5
N2A C3A H5A 109.5
H4A C3A H5A 109.5
H6A C3A H5A 109.5
O2A C4A N2A 122.5(2)
O2A C4A C5A 121.7(2)
N2A C4A C5A 115.8(2)
N3A C5A C6A 111.06(19)
N3A C5A C4A 110.80(19)
C6A C5A C4A 107.7(2)
N3A C5A H7A 109.1
C6A C5A H7A 109.1
C4A C5A H7A 109.1
C7A C6A C5A 112.4(2)
C7A C6A H9A 109.1
C5A C6A H9A 109.1
C7A C6A H8A 109.1
C5A C6A H8A 109.1
H9A C6A H8A 107.8
C12A C7A C8A 119.8(3)
C12A C7A C6A 116.4(2)
C8A C7A C6A 123.8(3)
C9A C8A C7A 120.3(4)
C9A C8A H10A 119.8
C7A C8A H10A 119.8
C10A C9A C8A 119.9(3)
C10A C9A H11A 120
C8A C9A H11A 120
C9A C10A C11A 120.5(3)
C9A C10A H12A 119.7
C11A C10A H12A 119.7
C10A C11A C12A 119.6(3)
C10A C11A H13A 120.2
C12A C11A H13A 120.2
C7A C12A C11A 119.7(3)
C7A C12A C13A 118.4(2)
C11A C12A C13A 121.7(3)
N3A C13A C12A 113.2(2)
N3A C13A H15A 108.9
C12A C13A H15A 108.9
N3A C13A H14A 108.9
C12A C13A H14A 108.9
H15A C13A H14A 107.8
C1A N3A C13A 114.6(2)
C1A N3A C5A 126.35(18)
C13A N3A C5A 119.0(2)
O1B C21 N1B 119.1(2)
O1B C21 N3B 121.5(2)
N1B C21 N3B 119.4(2)
C21 N1B C2B 129.8(2)
C21 N1B H1B 115.1
C2B N1B H1B 115.1
N1B C2B N2B 113.5(2)
N1B C2B H3B 108.9
N2B C2B H3B 108.9
N1B C2B H2B 108.9
N2B C2B H2B 108.9
H3B C2B H2B 107.7
C4B N2B C2B 120.1(2)
C4B N2B C3B 120.6(2)
C2B N2B C3B 119.1(2)
N2B C3B H5 109.5
N2B C3B H4B 109.5
H5 C3B H4B 109.5
N2B C3B H6B 109.5
H5 C3B H6B 109.5
H4B C3B H6B 109.5
O2B C4B N2B 124.0(2)
O2B C4B C5B 120.8(2)
N2B C4B C5B 115.2(2)
N3B C5B C4B 109.7(2)
N3B C5B C6B 110.2(2)
C4B C5B C6B 110.5(2)
N3B C5B H7B 108.8
C4B C5B H7B 108.8
C6B C5B H7B 108.8
C7B C6B C5B 109.8(2)
C7B C6B H8B 109.7
C5B C6B H8B 109.7
C7B C6B H9B 109.7
C5B C6B H9B 109.7
H8B C6B H9B 108.2
C12B C7B C8B 121.0(3)
C12B C7B C6B 115.1(2)
C8B C7B C6B 123.9(3)
C9B C8B C7B 120.0(5)
C9B C8B H10B 120
C7B C8B H10B 120
C8B C9B C10B 120.8(5)
C8B C9B H11B 119.6
C10B C9B H11B 119.6
C9B C10B C11B 120.8(4)
C9B C10B H12B 119.6
C11B C10B H12B 119.6
C12B C11B C10B 118.2(4)
C12B C11B H13B 120.9
C10B C11B H13B 120.9
C7B C12B C11B 119.3(3)
C7B C12B C13B 116.2(2)
C11B C12B C13B 124.5(3)
N3B C13B C12B 109.3(2)
N3B C13B H15B 109.8
C12B C13B H15B 109.8
N3B C13B H14B 109.8
C12B C13B H14B 109.8
H15B C13B H14B 108.3
C21 N3B C13B 117.4(2)
C21 N3B C5B 124.8(2)
C13B N3B C5B 117.24(19)

loop_
_geom_bond_atom_site_label_1
_geom_bond_atom_site_label_2
_geom_bond_distance
C1A O1A 1.231(3)
C1A N1A 1.367(3)
C1A N3A 1.372(3)
N1A C2A 1.435(3)
N1A H1A 0.86
C2A N2A 1.459(3)
C2A H2A 0.97
C2A H3A 0.97
N2A C4A 1.344(3)
N2A C3A 1.462(3)
C3A H4A 0.96
C3A H6A 0.96
C3A H5A 0.96
C4A O2A 1.224(3)
C4A C5A 1.544(3)
C5A N3A 1.482(3)
C5A C6A 1.520(3)
C5A H7A 0.98
C6A C7A 1.502(4)
C6A H9A 0.97
C6A H8A 0.97
C7A C12A 1.381(4)
C7A C8A 1.388(4)
C8A C9A 1.374(5)
C8A H10A 0.93
C9A C10A 1.369(6)
C9A H11A 0.93
C10A C11A 1.388(5)
C10A H12A 0.93
C11A C12A 1.389(4)
C11A H13A 0.93
C12A C13A 1.504(4)
C13A N3A 1.478(3)
C13A H15A 0.97
C13A H14A 0.97
C21 O1B 1.226(3)
C21 N1B 1.355(3)
C21 N3B 1.374(3)
N1B C2B 1.439(3)
N1B H1B 0.86
C2B N2B 1.459(3)
C2B H3B 0.97
C2B H2B 0.97
N2B C4B 1.332(3)
N2B C3B 1.462(3)
C3B H5 0.96
C3B H4B 0.96
C3B H6B 0.96
C4B O2B 1.232(3)
C4B C5B 1.529(3)
C5B N3B 1.476(3)
C5B C6B 1.529(3)
C5B H7B 0.98
C6B C7B 1.490(4)
C6B H8B 0.97
C6B H9B 0.97
C7B C12B 1.386(4)
C7B C8B 1.389(4)
C8B C9B 1.349(7)
C8B H10B 0.93
C9B C10B 1.361(7)
C9B H11B 0.93
C10B C11B 1.425(7)
C10B H12B 0.93
C11B C12B 1.389(4)
C11B H13B 0.93
C12B C13B 1.506(4)
C13B N3B 1.474(3)
C13B H15B 0.97
C13B H14B 0.97

loop_
_geom_hbond_atom_site_label_D
_geom_hbond_atom_site_label_H
_geom_hbond_atom_site_label_A
_geom_hbond_site_symmetry_A
_geom_hbond_distance_DH
_geom_hbond_distance_HA
_geom_hbond_distance_DA
_geom_hbond_angle_DHA
N1A H1A O2A 3_567 0.86 2.11 2.967(3) 171
N1B H1B O2B 4_546 0.86 2.02 2.827(3) 156
C2B H3B O1A 3_467 0.97 2.48 3.239(3) 135
C3B H4B Cg 4_645 0.97 2.87 3.700(3) 145

loop_
_geom_torsion_atom_site_label_1
_geom_torsion_atom_site_label_2
_geom_torsion_atom_site_label_3
_geom_torsion_atom_site_label_4
_geom_torsion
O1A C1A N1A C2A 174.5(2)
N3A C1A N1A C2A -7.1(4)
C1A N1A C2A N2A 65.8(3)
N1A C2A N2A C4A -59.5(3)
N1A C2A N2A C3A 98.4(3)
C2A N2A C4A O2A 163.3(2)
C3A N2A C4A O2A 5.0(4)
C2A N2A C4A C5A -17.1(3)
C3A N2A C4A C5A -175.4(2)
O2A C4A C5A N3A -103.2(3)
N2A C4A C5A N3A 77.1(3)
O2A C4A C5A C6A 18.4(3)
N2A C4A C5A C6A -161.2(2)
N3A C5A C6A C7A -50.5(3)
C4A C5A C6A C7A -171.9(2)
C5A C6A C7A C12A 43.9(3)
C5A C6A C7A C8A -137.9(3)
C12A C7A C8A C9A 0.5(5)
C6A C7A C8A C9A -177.7(3)
C7A C8A C9A C10A 1.3(5)
C8A C9A C10A C11A -2.5(5)
C9A C10A C11A C12A 1.7(5)
C8A C7A C12A C11A -1.3(4)
C6A C7A C12A C11A 177.0(3)
C8A C7A C12A C13A -176.3(3)
C6A C7A C12A C13A 2.0(4)
C10A C11A C12A C7A 0.2(4)
C10A C11A C12A C13A 175.0(3)
C7A C12A C13A N3A -39.4(4)
C11A C12A C13A N3A 145.7(3)
O1A C1A N3A C13A -6.9(3)
N1A C1A N3A C13A 174.8(2)
O1A C1A N3A C5A 173.8(2)
N1A C1A N3A C5A -4.5(4)
C12A C13A N3A C1A -149.1(2)
C12A C13A N3A C5A 30.3(3)
C6A C5A N3A C1A -167.5(2)
C4A C5A N3A C1A -47.9(3)
C6A C5A N3A C13A 13.2(3)
C4A C5A N3A C13A 132.9(2)
O1B C21 N1B C2B -176.9(2)
N3B C21 N1B C2B 1.8(4)
C21 N1B C2B N2B 50.6(4)
N1B C2B N2B C4B -65.2(3)
N1B C2B N2B C3B 110.5(3)
C2B N2B C4B O2B 177.4(2)
C3B N2B C4B O2B 1.7(4)
C2B N2B C4B C5B -1.4(3)
C3B N2B C4B C5B -177.0(2)
O2B C4B C5B N3B -106.5(3)
N2B C4B C5B N3B 72.3(3)
O2B C4B C5B C6B 15.2(3)
N2B C4B C5B C6B -166.0(2)
N3B C5B C6B C7B -52.0(3)
C4B C5B C6B C7B -173.4(2)
C5B C6B C7B C12B 51.5(3)
C5B C6B C7B C8B -127.7(3)
C12B C7B C8B C9B 0.1(5)
C6B C7B C8B C9B 179.3(3)
C7B C8B C9B C10B 1.0(6)
C8B C9B C10B C11B -1.4(7)
C9B C10B C11B C12B 0.7(6)
C8B C7B C12B C11B -0.8(4)
C6B C7B C12B C11B 180.0(3)
C8B C7B C12B C13B 179.0(3)
C6B C7B C12B C13B -0.2(3)
C10B C11B C12B C7B 0.4(4)
C10B C11B C12B C13B -179.4(3)
C7B C12B C13B N3B -48.2(3)
C11B C12B C13B N3B 131.6(3)
O1B C21 N3B C13B -4.6(4)
N1B C21 N3B C13B 176.8(2)
O1B C21 N3B C5B -175.5(2)
N1B C21 N3B C5B 5.9(4)
C12B C13B N3B C21 -126.1(2)
C12B C13B N3B C5B 45.5(3)
C4B C5B N3B C21 -63.8(3)
C6B C5B N3B C21 174.3(2)
C4B C5B N3B C13B 125.3(2)
C6B C5B N3B C13B 3.4(3)

loop_
_cod_related_entry_id
_cod_related_entry_database
_cod_related_entry_code
1 ChemSpider 24735027
